data_4118355
loop_
_publ_author_name
'Liana Wong'
'Chunhua Hu'
'Ruthanne Paradise'
'Zina Zhu'
'Alexander Shtukenberg'
'Bart Kahr'

_publ_section_title
;
 Relationship between Tribology and Optics in Thin Films of Mechanically
 Oriented Nanocrystals
;
_journal_name_full 'Journal of the American Chemical Society'
_journal_page_first 12245
_journal_page_last 12251
_journal_paper_doi 10.1021/ja304799a
_journal_volume 134
_journal_year 2012
_chemical_formula_sum 'C20 H18 N2 O2'
_chemical_formula_weight 318.36
_chemical_name_systematic
; 
 ? 
;
_space_group_IT_number 33
_symmetry_cell_setting orthorhombic
_symmetry_space_group_name_Hall 'P 2c -2n'
_symmetry_space_group_name_H-M 'P n a 21'
_atom_sites_solution_hydrogens geom
_atom_sites_solution_primary direct
_atom_sites_solution_secondary difmap
_audit_creation_method SHELXL-97
_cell_angle_alpha 90.00
_cell_angle_beta 90.00
_cell_angle_gamma 90.00
_cell_formula_units_Z 8
_cell_length_a 22.808(7)
_cell_length_b 27.255(8)
_cell_length_c 4.9139(14)
_cell_measurement_reflns_used 1802
_cell_measurement_temperature 100(2)
_cell_measurement_theta_max 22.00
_cell_measurement_theta_min 2.87
_cell_volume 3054.6(16)
_computing_cell_refinement 'Bruker SAINT'
_computing_data_collection 'Bruker APEX2'
_computing_data_reduction 'Bruker SAINT'
_computing_molecular_graphics 'Bruker SHELXTL'
_computing_publication_material 'Bruker SHELXTL'
_computing_structure_refinement 'SHELXL-97 (Sheldrick, 2008)'
_computing_structure_solution 'SHELXS-97 (Sheldrick, 2008)'
_diffrn_ambient_temperature 100(2)
_diffrn_measured_fraction_theta_full 1.000
_diffrn_measured_fraction_theta_max 1.000
_diffrn_measurement_device_type 'Bruker APEX-II CCD'
_diffrn_measurement_method '\w scans'
_diffrn_radiation_monochromator graphite
_diffrn_radiation_source 'fine-focus sealed tube'
_diffrn_radiation_type MoK\a
_diffrn_radiation_wavelength 0.71073
_diffrn_reflns_av_R_equivalents 0.1029
_diffrn_reflns_av_sigmaI/netI 0.0704
_diffrn_reflns_limit_h_max 24
_diffrn_reflns_limit_h_min -24
_diffrn_reflns_limit_k_max 28
_diffrn_reflns_limit_k_min -28
_diffrn_reflns_limit_l_max 5
_diffrn_reflns_limit_l_min -5
_diffrn_reflns_number 19268
_diffrn_reflns_theta_full 21.99
_diffrn_reflns_theta_max 21.99
_diffrn_reflns_theta_min 1.49
_exptl_absorpt_coefficient_mu 0.090
_exptl_absorpt_correction_T_max 0.9982
_exptl_absorpt_correction_T_min 0.9511
_exptl_absorpt_correction_type multi-scan
_exptl_absorpt_process_details SADABS
_exptl_crystal_colour red
_exptl_crystal_density_diffrn 1.385
_exptl_crystal_description plate-like
_exptl_crystal_F_000 1344
_exptl_crystal_size_max 0.56
_exptl_crystal_size_mid 0.18
_exptl_crystal_size_min 0.02
_refine_diff_density_max 0.194
_refine_diff_density_min -0.239
_refine_diff_density_rms 0.051
_refine_ls_abs_structure_details 'Flack H D (1983), Acta Cryst. A39, 876-881'
_refine_ls_abs_structure_Flack 3(3)
_refine_ls_extinction_method none
_refine_ls_goodness_of_fit_ref 1.051
_refine_ls_hydrogen_treatment constr
_refine_ls_matrix_type full
_refine_ls_number_parameters 437
_refine_ls_number_reflns 3751
_refine_ls_number_restraints 61
_refine_ls_restrained_S_all 1.054
_refine_ls_R_factor_all 0.0924
_refine_ls_R_factor_gt 0.0558
_refine_ls_shift/su_max 0.000
_refine_ls_shift/su_mean 0.000
_refine_ls_structure_factor_coef Fsqd
_refine_ls_weighting_details 'calc w=1/[\s^2^(Fo^2^)+(0.0552P)^2^+1.4864P] where P=(Fo^2^+2Fc^2^)/3'
_refine_ls_weighting_scheme calc
_refine_ls_wR_factor_gt 0.1170
_refine_ls_wR_factor_ref 0.1325
_reflns_number_gt 2646
_reflns_number_total 3751
_reflns_threshold_expression >2sigma(I)
_cod_data_source_file ja304799a_si_002.cif
_cod_data_source_block 12bek3h
_cod_original_cell_volume 3054.6(15)
_cod_database_code 4118355

loop_
_symmetry_equiv_pos_as_xyz
'x, y, z'
'-x, -y, z+1/2'
'x+1/2, -y+1/2, z'
'-x+1/2, y+1/2, z+1/2'

loop_
_atom_site_label
_atom_site_type_symbol
_atom_site_fract_x
_atom_site_fract_y
_atom_site_fract_z
_atom_site_U_iso_or_equiv
_atom_site_adp_type
_atom_site_occupancy
_atom_site_symmetry_multiplicity
_atom_site_calc_flag
_atom_site_refinement_flags
O1 O 0.27293(17) 0.45011(12) 0.1456(8) 0.0276(10) Uani 1 1 d .
O2 O 0.40403(18) 0.39966(13) -0.5309(8) 0.0383(11) Uani 1 1 d .
N1 N 0.30316(19) 0.54888(16) 0.0426(8) 0.0226(12) Uani 1 1 d U
N2 N 0.1374(2) 0.49788(15) 0.8347(9) 0.0276(12) Uani 1 1 d .
C1 C 0.3276(3) 0.51285(18) -0.0958(11) 0.0235(14) Uani 1 1 d .
C2 C 0.3136(2) 0.46160(19) -0.0510(11) 0.0216(14) Uani 1 1 d U
C3 C 0.3374(2) 0.42398(19) -0.1942(11) 0.0266(14) Uani 1 1 d .
H3 H 0.3259 0.3911 -0.1575 0.032 Uiso 1 1 calc R
C4 C 0.3801(3) 0.4340(2) -0.4010(11) 0.0263(14) Uani 1 1 d .
C5 C 0.3962(3) 0.48560(19) -0.4575(11) 0.0252(15) Uani 1 1 d .
C6 C 0.3715(2) 0.52387(18) -0.3016(11) 0.0213(13) Uani 1 1 d .
C7 C 0.3894(2) 0.57209(19) -0.3543(12) 0.0257(14) Uani 1 1 d .
H7 H 0.3730 0.5983 -0.2523 0.031 Uiso 1 1 calc R
C8 C 0.4301(2) 0.5818(2) -0.5507(11) 0.0255(14) Uani 1 1 d .
H8 H 0.4420 0.6148 -0.5822 0.031 Uiso 1 1 calc R
C9 C 0.4548(2) 0.54373(19) -0.7074(11) 0.0278(14) Uani 1 1 d .
H9 H 0.4832 0.5507 -0.8436 0.033 Uiso 1 1 calc R
C10 C 0.4371(2) 0.49649(19) -0.6598(11) 0.0262(14) Uani 1 1 d .
H10 H 0.4530 0.4706 -0.7666 0.031 Uiso 1 1 calc R
C11 C 0.2461(2) 0.48719(19) 0.2966(12) 0.0230(14) Uani 1 1 d .
C12 C 0.2614(2) 0.53596(19) 0.2377(12) 0.0252(14) Uani 1 1 d .
C13 C 0.2335(2) 0.57195(19) 0.3921(11) 0.0237(14) Uani 1 1 d .
H13 H 0.2424 0.6055 0.3600 0.028 Uiso 1 1 calc R
C14 C 0.1930(2) 0.5599(2) 0.5907(11) 0.0229(14) Uani 1 1 d U
H14 H 0.1751 0.5851 0.6954 0.028 Uiso 1 1 calc R
C15 C 0.1781(2) 0.50973(19) 0.6393(11) 0.0246(14) Uani 1 1 d U
C16 C 0.2062(2) 0.47363(19) 0.4862(11) 0.0210(14) Uani 1 1 d .
H16 H 0.1975 0.4399 0.5146 0.025 Uiso 1 1 calc R
C17 C 0.1002(3) 0.5353(2) 0.9609(12) 0.0330(15) Uani 1 1 d .
H17A H 0.1252 0.5627 1.0243 0.040 Uiso 1 1 calc R
H17B H 0.0808 0.5209 1.1226 0.040 Uiso 1 1 calc R
C18 C 0.0533(3) 0.5557(2) 0.7712(13) 0.0396(16) Uani 1 1 d .
H18A H 0.0721 0.5708 0.6125 0.059 Uiso 1 1 calc R
H18B H 0.0301 0.5804 0.8678 0.059 Uiso 1 1 calc R
H18C H 0.0276 0.5290 0.7111 0.059 Uiso 1 1 calc R
C19 C 0.1259(3) 0.4463(2) 0.9120(12) 0.0342(15) Uani 1 1 d .
H19A H 0.1155 0.4450 1.1075 0.041 Uiso 1 1 calc R
H19B H 0.1621 0.4269 0.8859 0.041 Uiso 1 1 calc R
C20 C 0.0764(3) 0.4231(2) 0.7465(13) 0.0428(17) Uani 1 1 d .
H20A H 0.0402 0.4418 0.7739 0.064 Uiso 1 1 calc R
H20B H 0.0705 0.3891 0.8065 0.064 Uiso 1 1 calc R
H20C H 0.0869 0.4234 0.5531 0.064 Uiso 1 1 calc R
O3 O 0.31862(16) 0.30053(12) 0.9459(7) 0.0266(9) Uani 1 1 d .
O4 O 0.18569(18) 0.35222(13) 1.6103(8) 0.0399(11) Uani 1 1 d .
N3 N 0.2929(2) 0.20165(16) 1.0730(9) 0.0232(12) Uani 1 1 d .
N4 N 0.45593(19) 0.25093(15) 0.2665(9) 0.0266(11) Uani 1 1 d .
C21 C 0.2666(2) 0.23765(18) 1.2039(11) 0.0201(13) Uani 1 1 d U
C22 C 0.2786(3) 0.28925(19) 1.1435(12) 0.0240(15) Uani 1 1 d .
C23 C 0.2526(2) 0.32663(19) 1.2760(12) 0.0293(14) Uani 1 1 d .
H23 H 0.2623 0.3594 1.2281 0.035 Uiso 1 1 calc R
C24 C 0.2107(3) 0.3181(2) 1.4870(12) 0.0296(15) Uani 1 1 d .
C25 C 0.1971(3) 0.2661(2) 1.5555(11) 0.0255(16) Uani 1 1 d .
C26 C 0.2240(2) 0.22740(18) 1.4121(11) 0.0205(14) Uani 1 1 d .
C27 C 0.2088(2) 0.1790(2) 1.4778(12) 0.0244(14) Uani 1 1 d U
H27 H 0.2263 0.1524 1.3826 0.029 Uiso 1 1 calc R
C28 C 0.1680(2) 0.1697(2) 1.6822(11) 0.0257(14) Uani 1 1 d .
H28 H 0.1580 0.1368 1.7245 0.031 Uiso 1 1 calc R
C29 C 0.1416(2) 0.20807(19) 1.8267(11) 0.0252(14) Uani 1 1 d .
H29 H 0.1141 0.2013 1.9669 0.030 Uiso 1 1 calc R
C30 C 0.1561(2) 0.25609(19) 1.7619(11) 0.0266(15) Uani 1 1 d .
H30 H 0.1382 0.2824 1.8578 0.032 Uiso 1 1 calc R
C31 C 0.3464(2) 0.26296(17) 0.8082(11) 0.0211(13) Uani 1 1 d U
C32 C 0.3334(2) 0.21417(19) 0.8769(10) 0.0218(14) Uani 1 1 d U
C33 C 0.3636(2) 0.17795(18) 0.7298(11) 0.0252(14) Uani 1 1 d .
H33 H 0.3559 0.1444 0.7682 0.030 Uiso 1 1 calc R
C34 C 0.4033(3) 0.18936(19) 0.5343(10) 0.0255(15) Uani 1 1 d .
H34 H 0.4229 0.1637 0.4400 0.031 Uiso 1 1 calc R
C35 C 0.4162(2) 0.23912(19) 0.4681(11) 0.0247(14) Uani 1 1 d U
C36 C 0.3861(2) 0.27620(19) 0.6109(11) 0.0211(13) Uani 1 1 d U
H36 H 0.3932 0.3098 0.5716 0.025 Uiso 1 1 calc R
C37 C 0.4918(2) 0.21383(19) 0.1341(11) 0.0276(14) Uani 1 1 d .
H37A H 0.5081 0.2277 -0.0360 0.033 Uiso 1 1 calc R
H37B H 0.4665 0.1857 0.0839 0.033 Uiso 1 1 calc R
C38 C 0.5424(3) 0.1951(2) 0.3102(13) 0.0371(16) Uani 1 1 d .
H38A H 0.5709 0.2216 0.3378 0.056 Uiso 1 1 calc R
H38B H 0.5616 0.1675 0.2188 0.056 Uiso 1 1 calc R
H38C H 0.5272 0.1843 0.4868 0.056 Uiso 1 1 calc R
C39 C 0.4694(2) 0.30327(18) 0.2092(11) 0.0304(15) Uani 1 1 d .
H39A H 0.4323 0.3222 0.2115 0.036 Uiso 1 1 calc R
H39B H 0.4861 0.3058 0.0236 0.036 Uiso 1 1 calc R
C40 C 0.5119(3) 0.3267(2) 0.4081(12) 0.0397(17) Uani 1 1 d .
H40A H 0.4963 0.3239 0.5933 0.060 Uiso 1 1 calc R
H40B H 0.5171 0.3614 0.3619 0.060 Uiso 1 1 calc R
H40C H 0.5498 0.3099 0.3977 0.060 Uiso 1 1 calc R

loop_
_atom_site_aniso_label
_atom_site_aniso_U_11
_atom_site_aniso_U_22
_atom_site_aniso_U_33
_atom_site_aniso_U_23
_atom_site_aniso_U_13
_atom_site_aniso_U_12
O1 0.046(3) 0.013(2) 0.024(2) -0.0011(19) 0.007(2) 0.0022(18)
O2 0.066(3) 0.021(2) 0.028(2) 0.002(2) 0.009(2) 0.003(2)
N1 0.029(2) 0.021(2) 0.018(2) 0.0032(19) -0.0009(19) 0.0022(19)
N2 0.049(3) 0.017(3) 0.017(3) 0.000(2) 0.003(3) -0.001(2)
C1 0.039(4) 0.015(3) 0.016(3) -0.001(3) -0.006(3) 0.002(3)
C2 0.027(2) 0.021(2) 0.016(2) 0.003(2) 0.001(2) 0.000(2)
C3 0.044(4) 0.019(3) 0.017(3) 0.003(3) 0.001(3) 0.000(3)
C4 0.039(4) 0.022(3) 0.018(3) 0.003(3) -0.002(3) 0.005(3)
C5 0.040(4) 0.016(3) 0.019(3) 0.006(3) -0.005(3) 0.000(3)
C6 0.030(3) 0.018(3) 0.016(3) 0.001(3) 0.000(3) 0.000(3)
C7 0.041(4) 0.019(3) 0.017(3) -0.004(3) -0.003(3) 0.002(3)
C8 0.036(4) 0.022(3) 0.018(3) 0.005(3) -0.005(3) 0.001(3)
C9 0.030(3) 0.033(4) 0.021(3) 0.004(3) 0.000(3) 0.009(3)
C10 0.037(4) 0.021(3) 0.021(3) 0.004(3) 0.000(3) 0.004(3)
C11 0.033(3) 0.020(3) 0.016(3) -0.001(3) -0.003(3) 0.001(3)
C12 0.041(4) 0.016(3) 0.019(3) -0.002(3) -0.002(3) 0.002(3)
C13 0.040(4) 0.019(3) 0.012(3) 0.002(3) -0.008(3) 0.000(3)
C14 0.030(2) 0.021(2) 0.018(2) -0.002(2) 0.001(2) 0.000(2)
C15 0.029(2) 0.027(2) 0.018(2) -0.001(2) -0.004(2) 0.000(2)
C16 0.032(3) 0.017(3) 0.014(3) 0.003(3) 0.000(3) 0.000(3)
C17 0.047(4) 0.029(3) 0.023(3) -0.002(3) 0.012(4) 0.001(3)
C18 0.046(4) 0.034(4) 0.039(4) -0.004(3) 0.005(4) 0.001(3)
C19 0.056(4) 0.030(3) 0.016(3) -0.002(3) 0.006(3) -0.003(3)
C20 0.057(4) 0.031(3) 0.040(4) -0.003(3) 0.003(4) -0.010(3)
O3 0.043(2) 0.016(2) 0.021(2) 0.0002(19) 0.006(2) -0.0021(18)
O4 0.061(3) 0.021(2) 0.038(2) 0.000(2) 0.018(2) 0.003(2)
N3 0.035(3) 0.021(3) 0.013(3) 0.002(2) -0.004(2) -0.002(2)
N4 0.041(3) 0.020(2) 0.018(3) 0.002(2) 0.000(3) 0.000(2)
C21 0.025(2) 0.019(2) 0.016(2) 0.003(2) -0.006(2) 0.000(2)
C22 0.034(4) 0.017(3) 0.021(3) 0.003(3) -0.004(3) -0.001(3)
C23 0.043(4) 0.016(3) 0.029(3) 0.006(3) 0.000(3) -0.002(3)
C24 0.044(4) 0.021(3) 0.024(4) 0.000(3) -0.003(3) 0.002(3)
C25 0.035(4) 0.020(3) 0.021(4) 0.000(3) -0.008(3) 0.002(3)
C26 0.035(4) 0.015(3) 0.012(3) 0.001(3) -0.003(3) -0.001(3)
C27 0.031(2) 0.023(2) 0.019(2) -0.005(2) 0.000(2) -0.001(2)
C28 0.038(4) 0.020(3) 0.019(3) -0.001(3) -0.010(3) -0.007(3)
C29 0.033(4) 0.025(3) 0.018(3) -0.001(3) -0.006(3) -0.003(3)
C30 0.040(4) 0.020(3) 0.019(4) -0.004(3) 0.000(3) -0.002(3)
C31 0.027(2) 0.019(2) 0.018(2) -0.006(2) -0.004(2) 0.002(2)
C32 0.027(2) 0.022(2) 0.016(2) 0.002(2) -0.002(2) 0.001(2)
C33 0.038(4) 0.013(3) 0.025(3) 0.000(3) -0.004(3) -0.001(3)
C34 0.045(4) 0.018(3) 0.014(3) -0.004(2) 0.002(3) -0.001(3)
C35 0.029(2) 0.025(2) 0.020(2) -0.003(2) -0.005(2) -0.001(2)
C36 0.027(2) 0.019(2) 0.018(2) 0.004(2) -0.001(2) -0.003(2)
C37 0.038(4) 0.030(3) 0.014(3) -0.006(3) 0.002(3) 0.000(3)
C38 0.053(4) 0.032(3) 0.027(3) -0.002(3) -0.001(3) 0.005(3)
C39 0.048(4) 0.024(3) 0.020(3) 0.006(3) 0.008(3) -0.005(3)
C40 0.057(4) 0.031(3) 0.031(4) 0.002(3) -0.004(3) -0.014(3)

loop_
_atom_type_symbol
_atom_type_description
_atom_type_scat_dispersion_real
_atom_type_scat_dispersion_imag
_atom_type_scat_source
C C 0.0033 0.0016 'International Tables Vol C Tables 4.2.6.8 and 6.1.1.4'
H H 0.0000 0.0000 'International Tables Vol C Tables 4.2.6.8 and 6.1.1.4'
N N 0.0061 0.0033 'International Tables Vol C Tables 4.2.6.8 and 6.1.1.4'
O O 0.0106 0.0060 'International Tables Vol C Tables 4.2.6.8 and 6.1.1.4'

loop_
_exptl_crystal_face_index_h
_exptl_crystal_face_index_k
_exptl_crystal_face_index_l
_exptl_crystal_face_perp_dist
0.00 1.00 0.00 0.0100
0.00 -1.00 0.00 0.0100
0.00 0.00 1.00 0.0560
0.00 0.00 -1.00 0.1230
-1.00 0.00 -1.00 0.3430
1.00 0.00 1.00 0.2730
-1.00 -3.00 5.00 0.1520

loop_
_geom_angle_atom_site_label_1
_geom_angle_atom_site_label_2
_geom_angle_atom_site_label_3
_geom_angle
C2 O1 C11 120.3(4)
C1 N1 C12 117.1(5)
C15 N2 C17 121.6(4)
C15 N2 C19 121.5(4)
C17 N2 C19 116.7(5)
N1 C1 C2 123.1(5)
N1 C1 C6 119.8(5)
C2 C1 C6 117.2(5)
C3 C2 O1 117.5(4)
C3 C2 C1 124.1(5)
O1 C2 C1 118.3(5)
C2 C3 C4 119.7(5)
C2 C3 H3 120.2
C4 C3 H3 120.2
O2 C4 C3 120.8(5)
O2 C4 C5 120.3(5)
C3 C4 C5 118.9(5)
C10 C5 C6 119.8(5)
C10 C5 C4 120.1(5)
C6 C5 C4 120.0(5)
C7 C6 C5 118.4(5)
C7 C6 C1 121.6(5)
C5 C6 C1 120.0(5)
C8 C7 C6 120.8(5)
C8 C7 H7 119.6
C6 C7 H7 119.6
C7 C8 C9 120.9(5)
C7 C8 H8 119.5
C9 C8 H8 119.5
C10 C9 C8 118.8(5)
C10 C9 H9 120.6
C8 C9 H9 120.6
C9 C10 C5 121.2(5)
C9 C10 H10 119.4
C5 C10 H10 119.4
C16 C11 O1 117.6(5)
C16 C11 C12 124.6(5)
O1 C11 C12 117.8(5)
C13 C12 N1 120.5(5)
C13 C12 C11 116.1(5)
N1 C12 C11 123.3(5)
C14 C13 C12 121.5(5)
C14 C13 H13 119.3
C12 C13 H13 119.3
C13 C14 C15 120.2(5)
C13 C14 H14 119.9
C15 C14 H14 119.9
N2 C15 C16 121.5(5)
N2 C15 C14 120.2(5)
C16 C15 C14 118.4(5)
C11 C16 C15 119.2(5)
C11 C16 H16 120.4
C15 C16 H16 120.4
N2 C17 C18 113.7(5)
N2 C17 H17A 108.8
C18 C17 H17A 108.8
N2 C17 H17B 108.8
C18 C17 H17B 108.8
H17A C17 H17B 107.7
C17 C18 H18A 109.5
C17 C18 H18B 109.5
H18A C18 H18B 109.5
C17 C18 H18C 109.5
H18A C18 H18C 109.5
H18B C18 H18C 109.5
N2 C19 C20 112.9(5)
N2 C19 H19A 109.0
C20 C19 H19A 109.0
N2 C19 H19B 109.0
C20 C19 H19B 109.0
H19A C19 H19B 107.8
C19 C20 H20A 109.5
C19 C20 H20B 109.5
H20A C20 H20B 109.5
C19 C20 H20C 109.5
H20A C20 H20C 109.5
H20B C20 H20C 109.5
C22 O3 C31 119.1(4)
C21 N3 C32 117.5(5)
C35 N4 C37 121.9(4)
C35 N4 C39 119.7(4)
C37 N4 C39 117.8(4)
N3 C21 C26 120.7(5)
N3 C21 C22 122.1(5)
C26 C21 C22 117.2(5)
C23 C22 O3 117.8(5)
C23 C22 C21 123.2(5)
O3 C22 C21 119.0(5)
C22 C23 C24 121.5(5)
C22 C23 H23 119.3
C24 C23 H23 119.3
O4 C24 C23 122.4(5)
O4 C24 C25 120.3(5)
C23 C24 C25 117.3(5)
C30 C25 C26 120.3(5)
C30 C25 C24 119.1(5)
C26 C25 C24 120.6(5)
C27 C26 C25 118.8(5)
C27 C26 C21 121.0(5)
C25 C26 C21 120.3(5)
C28 C27 C26 120.2(5)
C28 C27 H27 119.9
C26 C27 H27 119.9
C27 C28 C29 121.3(5)
C27 C28 H28 119.4
C29 C28 H28 119.4
C30 C29 C28 119.0(5)
C30 C29 H29 120.5
C28 C29 H29 120.5
C29 C30 C25 120.5(5)
C29 C30 H30 119.7
C25 C30 H30 119.7
C36 C31 O3 116.9(4)
C36 C31 C32 123.8(5)
O3 C31 C32 119.3(5)
N3 C32 C33 121.0(5)
N3 C32 C31 122.9(5)
C33 C32 C31 116.1(5)
C34 C33 C32 122.0(5)
C34 C33 H33 119.0
C32 C33 H33 119.0
C33 C34 C35 121.1(5)
C33 C34 H34 119.4
C35 C34 H34 119.4
N4 C35 C36 120.6(5)
N4 C35 C34 121.4(5)
C36 C35 C34 118.0(5)
C31 C36 C35 118.9(5)
C31 C36 H36 120.5
C35 C36 H36 120.5
N4 C37 C38 113.8(4)
N4 C37 H37A 108.8
C38 C37 H37A 108.8
N4 C37 H37B 108.8
C38 C37 H37B 108.8
H37A C37 H37B 107.7
C37 C38 H38A 109.5
C37 C38 H38B 109.5
H38A C38 H38B 109.5
C37 C38 H38C 109.5
H38A C38 H38C 109.5
H38B C38 H38C 109.5
N4 C39 C40 114.5(4)
N4 C39 H39A 108.6
C40 C39 H39A 108.6
N4 C39 H39B 108.6
C40 C39 H39B 108.6
H39A C39 H39B 107.6
C39 C40 H40A 109.5
C39 C40 H40B 109.5
H40A C40 H40B 109.5
C39 C40 H40C 109.5
H40A C40 H40C 109.5
H40B C40 H40C 109.5

loop_
_geom_bond_atom_site_label_1
_geom_bond_atom_site_label_2
_geom_bond_distance
O1 C2 1.376(6)
O1 C11 1.395(6)
O2 C4 1.259(6)
N1 C1 1.319(7)
N1 C12 1.397(7)
N2 C15 1.373(7)
N2 C17 1.465(7)
N2 C19 1.480(6)
C1 C2 1.450(7)
C1 C6 1.453(8)
C2 C3 1.357(7)
C3 C4 1.433(8)
C3 H3 0.9500
C4 C5 1.479(7)
C5 C10 1.395(8)
C5 C6 1.412(7)
C6 C7 1.400(7)
C7 C8 1.366(7)
C7 H7 0.9500
C8 C9 1.410(7)
C8 H8 0.9500
C9 C10 1.369(7)
C9 H9 0.9500
C10 H10 0.9500
C11 C16 1.353(7)
C11 C12 1.404(7)
C12 C13 1.394(7)
C13 C14 1.382(7)
C13 H13 0.9500
C14 C15 1.430(7)
C14 H14 0.9500
C15 C16 1.395(7)
C16 H16 0.9500
C17 C18 1.523(8)
C17 H17A 0.9900
C17 H17B 0.9900
C18 H18A 0.9800
C18 H18B 0.9800
C18 H18C 0.9800
C19 C20 1.528(8)
C19 H19A 0.9900
C19 H19B 0.9900
C20 H20A 0.9800
C20 H20B 0.9800
C20 H20C 0.9800
O3 C22 1.368(7)
O3 C31 1.381(6)
O4 C24 1.248(6)
N3 C21 1.318(7)
N3 C32 1.378(7)
N4 C35 1.381(7)
N4 C37 1.454(6)
N4 C39 1.486(6)
C21 C26 1.438(7)
C21 C22 1.463(7)
C22 C23 1.347(8)
C23 C24 1.429(8)
C23 H23 0.9500
C24 C25 1.488(8)
C25 C30 1.406(8)
C25 C26 1.410(7)
C26 C27 1.403(7)
C27 C28 1.391(7)
C27 H27 0.9500
C28 C29 1.400(7)
C28 H28 0.9500
C29 C30 1.387(7)
C29 H29 0.9500
C30 H30 0.9500
C31 C36 1.376(7)
C31 C32 1.403(7)
C32 C33 1.403(7)
C33 C34 1.357(7)
C33 H33 0.9500
C34 C35 1.425(7)
C34 H34 0.9500
C35 C36 1.408(7)
C36 H36 0.9500
C37 C38 1.530(7)
C37 H37A 0.9900
C37 H37B 0.9900
C38 H38A 0.9800
C38 H38B 0.9800
C38 H38C 0.9800
C39 C40 1.517(7)
C39 H39A 0.9900
C39 H39B 0.9900
C40 H40A 0.9800
C40 H40B 0.9800
C40 H40C 0.9800
